data_4064937
loop_
_publ_author_name
'Bertoli, Marcello'
'Choualeb, Aldjia'
'Lough, Alan J.'
'Moore, Brandon'
'Spasyuk, Denis'
'Gusev, Dmitry G.'

_publ_section_title
;
 Osmium and Ruthenium Catalysts for Dehydrogenation of Alcohols
;
_journal_issue 13
_journal_name_full Organometallics
_journal_page_first 3479
_journal_paper_doi 10.1021/om200437n
_journal_volume 30
_journal_year 2011
_chemical_formula_moiety 'C17 H38 Cl N O Os P2'
_chemical_formula_sum 'C17 H38 Cl N O Os P2'
_chemical_formula_weight 560.07
_chemical_name_systematic
; 
 ? 
;
_space_group_IT_number 14
_symmetry_cell_setting monoclinic
_symmetry_space_group_name_Hall '-P 2yn'
_symmetry_space_group_name_H-M 'P 1 21/n 1'
_atom_sites_solution_hydrogens geom
_atom_sites_solution_primary direct
_atom_sites_solution_secondary difmap
_audit_creation_method SHELXL-97
_cell_angle_alpha 90.00
_cell_angle_beta 95.956(3)
_cell_angle_gamma 90.00
_cell_formula_units_Z 4
_cell_length_a 8.0971(3)
_cell_length_b 12.8336(8)
_cell_length_c 21.6709(12)
_cell_measurement_reflns_used 9565
_cell_measurement_temperature 150(1)
_cell_measurement_theta_max 27.5
_cell_measurement_theta_min 2.6
_cell_volume 2239.8(2)
_computing_cell_refinement 'Denzo-SMN (Otwinowski & Minor, 1997)'
_computing_data_collection 'Collect (Nonius B.V., 1997-2002)'
_computing_data_reduction Denzo-SMN
_computing_molecular_graphics 'PLATON (Spek, 2009)'
_computing_publication_material 'SHELXTL V6.1'
_computing_structure_refinement 'SHELXTL V6.1 (Sheldrick, 2008)'
_computing_structure_solution 'SIR-92 (Altomare et al., 1994)'
_diffrn_ambient_temperature 150(1)
_diffrn_detector_area_resol_mean 9
_diffrn_measured_fraction_theta_full 0.988
_diffrn_measured_fraction_theta_max 0.988
_diffrn_measurement_device_type 'Nonius KappaCCD'
_diffrn_measurement_method '\f scans and \w scans with \k offsets'
_diffrn_radiation_monochromator graphite
_diffrn_radiation_source 'fine-focus sealed tube'
_diffrn_radiation_type MoK\a
_diffrn_radiation_wavelength 0.71073
_diffrn_reflns_av_R_equivalents 0.0641
_diffrn_reflns_av_sigmaI/netI 0.0771
_diffrn_reflns_limit_h_max 10
_diffrn_reflns_limit_h_min -10
_diffrn_reflns_limit_k_max 16
_diffrn_reflns_limit_k_min -16
_diffrn_reflns_limit_l_max 28
_diffrn_reflns_limit_l_min -26
_diffrn_reflns_number 14360
_diffrn_reflns_theta_full 27.49
_diffrn_reflns_theta_max 27.49
_diffrn_reflns_theta_min 2.61
_exptl_absorpt_coefficient_mu 5.959
_exptl_absorpt_correction_T_max 0.770
_exptl_absorpt_correction_T_min 0.562
_exptl_absorpt_correction_type multi-scan
_exptl_absorpt_process_details
;
multi-scan from symmetry-related measurements 
 Sortav (Blessing 1995)
;
_exptl_crystal_colour colourless
_exptl_crystal_density_diffrn 1.661
_exptl_crystal_density_method 'not measured'
_exptl_crystal_description block
_exptl_crystal_F_000 1112
_exptl_crystal_size_max 0.12
_exptl_crystal_size_mid 0.08
_exptl_crystal_size_min 0.06
_refine_diff_density_max 4.532
_refine_diff_density_min -2.242
_refine_diff_density_rms 0.239
_refine_ls_extinction_method none
_refine_ls_goodness_of_fit_ref 1.074
_refine_ls_hydrogen_treatment mixed
_refine_ls_matrix_type full
_refine_ls_number_parameters 220
_refine_ls_number_reflns 5090
_refine_ls_number_restraints 0
_refine_ls_restrained_S_all 1.074
_refine_ls_R_factor_all 0.0804
_refine_ls_R_factor_gt 0.0459
_refine_ls_shift/su_max 0.001
_refine_ls_shift/su_mean 0.000
_refine_ls_structure_factor_coef Fsqd
_refine_ls_weighting_details 'calc w=1/[\s^2^(Fo^2^)+(0.0541P)^2^] where P=(Fo^2^+2Fc^2^)/3'
_refine_ls_weighting_scheme calc
_refine_ls_wR_factor_gt 0.0982
_refine_ls_wR_factor_ref 0.1155
_reflns_number_gt 3586
_reflns_number_total 5090
_reflns_threshold_expression I>2\s(I)
_cod_data_source_file om200437n_si_002.cif
_cod_data_source_block k10147
_cod_depositor_comments
;
The following automatic conversions were performed:

'_symmetry_cell_setting' value 'Monoclinic' changed to 'monoclinic'
according to /home/saulius/struct/CIF-dictionaries/cif_core.dic
dictionary named 'cif_core.dic' version 2.4.1 from 2010-06-29.

Automatic conversion script
Id: cif_fix_values 1715 2011-07-08 13:25:40Z adriana 
;
_cod_original_sg_symbol_H-M 'P 21/n'
_cod_database_code 4064937

loop_
_symmetry_equiv_pos_as_xyz
'x, y, z'
'-x+1/2, y+1/2, -z+1/2'
'-x, -y, -z'
'x-1/2, -y-1/2, z-1/2'

loop_
_atom_site_label
_atom_site_type_symbol
_atom_site_fract_x
_atom_site_fract_y
_atom_site_fract_z
_atom_site_U_iso_or_equiv
_atom_site_adp_type
_atom_site_occupancy
_atom_site_symmetry_multiplicity
_atom_site_calc_flag
_atom_site_refinement_flags
Os1 Os 0.40268(3) 0.68495(2) 0.389674(11) 0.01941(11) Uani 1 1 d .
H1OS H 0.229(8) 0.706(5) 0.343(3) 0.026(19) Uiso 1 1 d .
Cl1 Cl 0.6438(2) 0.61592(15) 0.46308(8) 0.0272(4) Uani 1 1 d .
P1 P 0.4956(2) 0.58319(15) 0.31131(8) 0.0228(4) Uani 1 1 d .
P2 P 0.2613(2) 0.74581(16) 0.47068(8) 0.0255(4) Uani 1 1 d .
O1 O 0.5492(6) 0.8900(4) 0.3566(3) 0.0379(13) Uani 1 1 d .
N1 N 0.2853(6) 0.5390(5) 0.4135(3) 0.0242(13) Uani 1 1 d .
H1 H 0.3531 0.5115 0.4469 0.029 Uiso 1 1 calc R
C1 C 0.4343(9) 0.4510(6) 0.3340(3) 0.0316(18) Uani 1 1 d .
H1A H 0.4173 0.4058 0.2969 0.038 Uiso 1 1 calc R
H1B H 0.5234 0.4200 0.3631 0.038 Uiso 1 1 calc R
C2 C 0.2737(9) 0.4575(6) 0.3652(3) 0.0298(17) Uani 1 1 d .
H2A H 0.1798 0.4733 0.3336 0.036 Uiso 1 1 calc R
H2B H 0.2517 0.3893 0.3841 0.036 Uiso 1 1 calc R
C3 C 0.1211(8) 0.5565(6) 0.4366(3) 0.0295(18) Uani 1 1 d .
H3A H 0.0765 0.4894 0.4501 0.035 Uiso 1 1 calc R
H3B H 0.0425 0.5847 0.4027 0.035 Uiso 1 1 calc R
C4 C 0.1362(9) 0.6320(6) 0.4905(4) 0.0338(19) Uani 1 1 d .
H4A H 0.1903 0.5973 0.5280 0.041 Uiso 1 1 calc R
H4B H 0.0244 0.6553 0.4992 0.041 Uiso 1 1 calc R
C5 C 0.1060(9) 0.8506(6) 0.4604(4) 0.0338(19) Uani 1 1 d .
H5A H 0.0514 0.8549 0.4997 0.041 Uiso 1 1 calc R
C6 C 0.1843(10) 0.9566(7) 0.4508(4) 0.048(2) Uani 1 1 d .
H6A H 0.0968 1.0093 0.4436 0.073 Uiso 1 1 calc R
H6B H 0.2480 0.9535 0.4148 0.073 Uiso 1 1 calc R
H6C H 0.2584 0.9752 0.4878 0.073 Uiso 1 1 calc R
C7 C -0.0285(10) 0.8254(7) 0.4087(4) 0.046(2) Uani 1 1 d .
H7A H -0.1134 0.8801 0.4062 0.068 Uiso 1 1 calc R
H7B H -0.0794 0.7583 0.4171 0.068 Uiso 1 1 calc R
H7C H 0.0202 0.8215 0.3692 0.068 Uiso 1 1 calc R
C8 C 0.3864(10) 0.7685(8) 0.5459(3) 0.040(2) Uani 1 1 d .
H8A H 0.4425 0.7008 0.5575 0.048 Uiso 1 1 calc R
C9 C 0.5267(11) 0.8486(8) 0.5406(4) 0.051(2) Uani 1 1 d .
H9A H 0.6016 0.8489 0.5791 0.076 Uiso 1 1 calc R
H9B H 0.4785 0.9181 0.5334 0.076 Uiso 1 1 calc R
H9C H 0.5891 0.8296 0.5058 0.076 Uiso 1 1 calc R
C10 C 0.2867(14) 0.7973(8) 0.5999(4) 0.064(3) Uani 1 1 d .
H10A H 0.3576 0.7903 0.6392 0.097 Uiso 1 1 calc R
H10B H 0.1910 0.7506 0.6001 0.097 Uiso 1 1 calc R
H10C H 0.2479 0.8694 0.5950 0.097 Uiso 1 1 calc R
C11 C 0.7202(8) 0.5669(6) 0.3067(3) 0.0310(18) Uani 1 1 d .
H11A H 0.7706 0.5559 0.3503 0.037 Uiso 1 1 calc R
C12 C 0.7681(9) 0.4724(7) 0.2708(4) 0.043(2) Uani 1 1 d .
H12A H 0.8894 0.4673 0.2733 0.064 Uiso 1 1 calc R
H12B H 0.7228 0.4792 0.2272 0.064 Uiso 1 1 calc R
H12C H 0.7232 0.4095 0.2885 0.064 Uiso 1 1 calc R
C13 C 0.7994(10) 0.6658(7) 0.2845(4) 0.040(2) Uani 1 1 d .
H13A H 0.9205 0.6606 0.2925 0.061 Uiso 1 1 calc R
H13B H 0.7604 0.7259 0.3068 0.061 Uiso 1 1 calc R
H13C H 0.7684 0.6745 0.2399 0.061 Uiso 1 1 calc R
C14 C 0.4053(8) 0.6028(7) 0.2299(3) 0.0288(18) Uani 1 1 d .
H14A H 0.4783 0.5652 0.2028 0.035 Uiso 1 1 calc R
C15 C 0.2311(9) 0.5557(8) 0.2175(3) 0.047(2) Uani 1 1 d .
H15A H 0.1917 0.5633 0.1734 0.070 Uiso 1 1 calc R
H15B H 0.1552 0.5921 0.2425 0.070 Uiso 1 1 calc R
H15C H 0.2351 0.4816 0.2285 0.070 Uiso 1 1 calc R
C16 C 0.4063(12) 0.7181(8) 0.2117(4) 0.050(2) Uani 1 1 d .
H16A H 0.3692 0.7251 0.1674 0.076 Uiso 1 1 calc R
H16B H 0.5191 0.7458 0.2201 0.076 Uiso 1 1 calc R
H16C H 0.3312 0.7569 0.2359 0.076 Uiso 1 1 calc R
C17 C 0.4944(9) 0.8098(6) 0.3693(3) 0.0232(16) Uani 1 1 d .

loop_
_atom_site_aniso_label
_atom_site_aniso_U_11
_atom_site_aniso_U_22
_atom_site_aniso_U_33
_atom_site_aniso_U_23
_atom_site_aniso_U_13
_atom_site_aniso_U_12
Os1 0.01713(17) 0.02452(18) 0.01700(16) 0.00252(12) 0.00379(11) -0.00149(12)
Cl1 0.0228(9) 0.0346(11) 0.0240(9) 0.0062(8) 0.0012(7) -0.0018(8)
P1 0.0204(9) 0.0286(11) 0.0194(9) 0.0027(8) 0.0023(7) 0.0033(8)
P2 0.0252(10) 0.0303(12) 0.0222(10) 0.0026(9) 0.0084(8) -0.0001(8)
O1 0.034(3) 0.030(3) 0.051(4) 0.010(3) 0.009(3) -0.007(3)
N1 0.021(3) 0.029(4) 0.022(3) 0.009(3) 0.002(2) 0.003(3)
C1 0.036(4) 0.028(5) 0.031(4) -0.006(4) 0.003(3) -0.003(4)
C2 0.042(4) 0.019(4) 0.029(4) -0.001(3) 0.006(3) -0.009(3)
C3 0.025(4) 0.032(5) 0.032(4) 0.014(4) 0.012(3) -0.003(3)
C4 0.033(4) 0.034(5) 0.038(5) 0.009(4) 0.019(4) 0.002(4)
C5 0.035(4) 0.034(5) 0.035(4) 0.000(4) 0.015(4) 0.007(4)
C6 0.049(5) 0.041(6) 0.057(6) 0.002(5) 0.012(5) 0.003(4)
C7 0.030(5) 0.045(6) 0.061(6) 0.001(5) 0.001(4) 0.007(4)
C8 0.051(5) 0.053(6) 0.016(4) -0.006(4) 0.007(4) 0.005(4)
C9 0.048(5) 0.074(7) 0.029(5) -0.004(5) -0.004(4) -0.009(5)
C10 0.077(7) 0.087(9) 0.034(5) -0.010(5) 0.028(5) -0.004(6)
C11 0.025(4) 0.048(5) 0.019(4) -0.002(4) -0.001(3) 0.009(4)
C12 0.028(4) 0.049(6) 0.053(5) -0.015(5) 0.009(4) 0.003(4)
C13 0.027(4) 0.056(6) 0.041(5) -0.007(4) 0.015(4) -0.005(4)
C14 0.022(4) 0.049(5) 0.014(3) -0.002(3) 0.001(3) 0.001(3)
C15 0.030(4) 0.084(8) 0.024(4) -0.005(4) -0.011(3) -0.012(5)
C16 0.061(6) 0.059(7) 0.030(5) 0.013(5) -0.003(4) 0.003(5)
C17 0.021(4) 0.028(5) 0.021(4) 0.006(3) 0.006(3) -0.004(3)

loop_
_atom_type_symbol
_atom_type_description
_atom_type_scat_dispersion_real
_atom_type_scat_dispersion_imag
_atom_type_scat_source
C C 0.0033 0.0016 'International Tables Vol C Tables 4.2.6.8 and 6.1.1.4'
H H 0.0000 0.0000 'International Tables Vol C Tables 4.2.6.8 and 6.1.1.4'
N N 0.0061 0.0033 'International Tables Vol C Tables 4.2.6.8 and 6.1.1.4'
O O 0.0106 0.0060 'International Tables Vol C Tables 4.2.6.8 and 6.1.1.4'
Cl Cl 0.1484 0.1585 'International Tables Vol C Tables 4.2.6.8 and 6.1.1.4'
P P 0.1023 0.0942 'International Tables Vol C Tables 4.2.6.8 and 6.1.1.4'
Os Os -1.2165 7.6030 'International Tables Vol C Tables 4.2.6.8 and 6.1.1.4'

loop_
_geom_angle_atom_site_label_1
_geom_angle_atom_site_label_2
_geom_angle_atom_site_label_3
_geom_angle
H1OS Os1 C17 93(2)
H1OS Os1 N1 85(2)
C17 Os1 N1 178.0(3)
H1OS Os1 P2 87(2)
C17 Os1 P2 97.5(2)
N1 Os1 P2 81.34(15)
H1OS Os1 P1 88(2)
C17 Os1 P1 98.3(2)
N1 Os1 P1 82.71(15)
P2 Os1 P1 163.67(7)
H1OS Os1 Cl1 168(2)
C17 Os1 Cl1 98.7(2)
N1 Os1 Cl1 83.01(15)
P2 Os1 Cl1 92.91(6)
P1 Os1 Cl1 88.60(6)
C11 P1 C1 101.8(3)
C11 P1 C14 104.9(3)
C1 P1 C14 106.7(4)
C11 P1 Os1 119.9(2)
C1 P1 Os1 101.8(2)
C14 P1 Os1 119.5(2)
C5 P2 C8 107.2(4)
C5 P2 C4 102.8(4)
C8 P2 C4 100.5(4)
C5 P2 Os1 122.5(3)
C8 P2 Os1 116.7(3)
C4 P2 Os1 103.5(2)
C2 N1 C3 110.7(5)
C2 N1 Os1 115.9(4)
C3 N1 Os1 112.1(4)
C2 C1 P1 109.4(5)
N1 C2 C1 111.0(6)
N1 C3 C4 110.8(6)
C3 C4 P2 109.2(5)
C7 C5 C6 111.5(7)
C7 C5 P2 111.3(6)
C6 C5 P2 112.4(5)
C10 C8 C9 110.2(8)
C10 C8 P2 115.3(6)
C9 C8 P2 112.2(5)
C12 C11 C13 111.5(6)
C12 C11 P1 115.2(5)
C13 C11 P1 111.9(5)
C16 C14 C15 111.4(7)
C16 C14 P1 111.4(5)
C15 C14 P1 112.3(5)
O1 C17 Os1 178.5(6)

loop_
_geom_bond_atom_site_label_1
_geom_bond_atom_site_label_2
_geom_bond_distance
Os1 H1OS 1.66(7)
Os1 C17 1.839(7)
Os1 N1 2.187(6)
Os1 P2 2.3282(18)
Os1 P1 2.3282(18)
Os1 Cl1 2.5460(17)
P1 C11 1.844(7)
P1 C1 1.849(8)
P1 C14 1.855(7)
P2 C5 1.839(8)
P2 C8 1.851(8)
P2 C4 1.853(8)
O1 C17 1.166(8)
N1 C2 1.476(9)
N1 C3 1.485(8)
C1 C2 1.528(9)
C3 C4 1.511(11)
C5 C7 1.515(12)
C5 C6 1.525(11)
C8 C10 1.535(11)
C8 C9 1.546(12)
C11 C12 1.513(11)
C11 C13 1.523(11)
C14 C16 1.531(12)
C14 C15 1.532(10)

loop_
_geom_hbond_atom_site_label_D
_geom_hbond_atom_site_label_H
_geom_hbond_atom_site_label_A
_geom_hbond_distance_DH
_geom_hbond_distance_HA
_geom_hbond_distance_DA
_geom_hbond_angle_DHA
_geom_hbond_site_symmetry_A
N1 H1 Cl1 0.93 2.54 3.334(6) 142.9 3_666
